data_4346324
loop_
_publ_author_name
'Dar, Aijaz A.'
'Sen, Saumik'
'Gupta, Sandeep K.'
'Patwari, G. Naresh'
'Murugavel, Ramaswamy'

_publ_section_title
;
 Octanuclear zinc phosphates with hitherto unknown cluster architectures:
 ancillary ligand and solvent assisted structural transformations thereof.
;
_journal_issue 19
_journal_name_full 'Inorganic chemistry'
_journal_page_first 9458
_journal_page_last 9469
_journal_paper_doi 10.1021/acs.inorgchem.5b01308
_journal_volume 54
_journal_year 2015
_chemical_formula_moiety 'C120 H158 Br8 N6 O38 P8 Zn8'
_chemical_formula_sum 'C120 H158 Br8 N6 O38 P8 Zn8'
_chemical_formula_weight 3702.51
_space_group_crystal_system tetragonal
_space_group_IT_number 88
_space_group_name_Hall '-I 4ad'
_space_group_name_H-M_alt 'I 41/a :2'
_atom_sites_solution_hydrogens mixed
_audit_creation_method SHELXL-2013
_cell_angle_alpha 90
_cell_angle_beta 90
_cell_angle_gamma 90
_cell_formula_units_Z 8
_cell_length_a 43.962(2)
_cell_length_b 43.962(2)
_cell_length_c 16.4549(10)
_cell_measurement_temperature 150(2)
_cell_volume 31802(3)
_computing_cell_refinement 'CrystalClear-SM Expert 2.0 r4'
_computing_data_collection 'CrystalClear-SM Expert 2.0 r4 (Rigaku, 2009)'
_computing_data_reduction 'CrystalClear-SM Expert 2.0 r4'
_computing_molecular_graphics 'CrystalStructure 4.0 (Rigaku, 2010)'
_computing_publication_material 'CrystalStructure 4.0'
_computing_structure_refinement 'SHELXL-2013 (Sheldrick, 2013)'
_computing_structure_solution 'SHELXS86 (Sheldrick, 1985)'
_diffrn_ambient_temperature 150(2)
_diffrn_measured_fraction_theta_full 0.973
_diffrn_measured_fraction_theta_max 0.999
_diffrn_measurement_device_type 'Rigaku Saturn724+'
_diffrn_measurement_method \w
_diffrn_radiation_type MoK\a
_diffrn_radiation_wavelength 0.71075
_diffrn_reflns_av_R_equivalents 0.0805
_diffrn_reflns_av_unetI/netI 0.0473
_diffrn_reflns_Laue_measured_fraction_full 0.973
_diffrn_reflns_Laue_measured_fraction_max 0.999
_diffrn_reflns_limit_h_max 52
_diffrn_reflns_limit_h_min -27
_diffrn_reflns_limit_k_max 51
_diffrn_reflns_limit_k_min -51
_diffrn_reflns_limit_l_max 19
_diffrn_reflns_limit_l_min -19
_diffrn_reflns_number 95913
_diffrn_reflns_point_group_measured_fraction_full 0.973
_diffrn_reflns_point_group_measured_fraction_max 0.999
_diffrn_reflns_theta_full 25.242
_diffrn_reflns_theta_max 25.000
_diffrn_reflns_theta_min 2.561
_exptl_absorpt_coefficient_mu 3.346
_exptl_absorpt_correction_T_max 0.5543
_exptl_absorpt_correction_T_min 0.5543
_exptl_absorpt_correction_type multi-scan
_exptl_absorpt_process_details 'NUMABS (Rigaku, 1999)'
_exptl_crystal_colour colorless
_exptl_crystal_density_diffrn 1.547
_exptl_crystal_description prism
_exptl_crystal_F_000 14912
_exptl_crystal_size_max 0.10
_exptl_crystal_size_mid 0.04
_exptl_crystal_size_min 0.03
_refine_diff_density_max 1.773
_refine_diff_density_min -1.492
_refine_diff_density_rms 0.110
_refine_ls_extinction_method none
_refine_ls_goodness_of_fit_ref 1.219
_refine_ls_hydrogen_treatment mixed
_refine_ls_matrix_type full
_refine_ls_number_parameters 856
_refine_ls_number_reflns 14004
_refine_ls_number_restraints 2
_refine_ls_restrained_S_all 1.219
_refine_ls_R_factor_all 0.1192
_refine_ls_R_factor_gt 0.1143
_refine_ls_shift/su_max 0.001
_refine_ls_shift/su_mean 0.000
_refine_ls_structure_factor_coef Fsqd
_refine_ls_weighting_details 'w=1/[\s^2^(Fo^2^)+(0.0539P)^2^+710.2346P] where P=(Fo^2^+2Fc^2^)/3'
_refine_ls_weighting_scheme calc
_refine_ls_wR_factor_gt 0.2276
_refine_ls_wR_factor_ref 0.2305
_reflns_Friedel_coverage 0.000
_reflns_number_gt 13464
_reflns_number_total 14004
_reflns_threshold_expression 'I > 2\s(I)'
_cod_data_source_file ic5b01308_si_001.cif
_cod_data_source_block ajz935sqz
_cod_depositor_comments
;
The following automatic conversions were performed:

data item '_exptl_absorpt_correction_type' value 'Multi-scan' was
changed to 'multi-scan' in accordance with the
/home/saulius/struct/COD-crude-data/automatic-downloads/DataCite-retrospective/ACS/depositions/lib/dictionaries/cif_core.dic
dictionary named 'cif_core.dic' version 2.4.2 last updated on
2011-04-26.

Automatic conversion script
Id: cif_fix_values 6909 2019-04-08 15:41:33Z antanas 
;
_cod_original_sg_symbol_H-M 'I 41/a'
_cod_database_code 4346324
_shelx_space_group_comment
;
The symmetry employed for this shelxl refinement is uniquely defined
by the following loop, which should always be used as a source of
symmetry information in preference to the above space-group names.
They are only intended as comments.
;
_shelx_estimated_absorpt_t_min 0.554
_shelx_estimated_absorpt_t_max 0.554
_shelxl_version_number 2013-3

loop_
_space_group_symop_operation_xyz
'x, y, z'
'-y+3/4, x+1/4, z+1/4'
'-x+1/2, -y, z+1/2'
'y+3/4, -x+3/4, z+3/4'
'x+1/2, y+1/2, z+1/2'
'-y+5/4, x+3/4, z+3/4'
'-x+1, -y+1/2, z+1'
'y+5/4, -x+5/4, z+5/4'
'-x, -y, -z'
'y-3/4, -x-1/4, -z-1/4'
'x-1/2, y, -z-1/2'
'-y-3/4, x-3/4, -z-3/4'
'-x+1/2, -y+1/2, -z+1/2'
'y-1/4, -x+1/4, -z+1/4'
'x, y+1/2, -z'
'-y-1/4, x-1/4, -z-1/4'

loop_
_atom_site_label
_atom_site_type_symbol
_atom_site_fract_x
_atom_site_fract_y
_atom_site_fract_z
_atom_site_U_iso_or_equiv
_atom_site_adp_type
_atom_site_occupancy
_atom_site_site_symmetry_order
_atom_site_calc_flag
_atom_site_refinement_flags_posn
_atom_site_refinement_flags_adp
C1 C 0.61063(19) 0.5414(2) 0.3766(5) 0.0299(19) Uani 1 1 d . .
C2 C 0.6083(2) 0.5177(2) 0.3209(6) 0.038(2) Uani 1 1 d . .
C3 C 0.6340(2) 0.5110(3) 0.2740(6) 0.046(3) Uani 1 1 d . .
H3 H 0.6335 0.4948 0.2359 0.055 Uiso 1 1 calc R U
C4 C 0.6599(2) 0.5280(3) 0.2834(7) 0.053(3) Uani 1 1 d . .
C5 C 0.6619(2) 0.5519(3) 0.3374(7) 0.053(3) Uani 1 1 d . .
H5 H 0.6801 0.5634 0.3416 0.064 Uiso 1 1 calc R U
C6 C 0.6368(2) 0.5592(2) 0.3858(5) 0.038(2) Uani 1 1 d . .
C7 C 0.6383(3) 0.5859(3) 0.4445(6) 0.053(3) Uani 1 1 d . .
H7 H 0.6210 0.5838 0.4834 0.064 Uiso 1 1 calc R U
C8 C 0.6666(5) 0.5870(6) 0.4926(13) 0.183(13) Uani 1 1 d . .
H8A H 0.6691 0.5678 0.5224 0.275 Uiso 1 1 calc R U
H8B H 0.6656 0.6039 0.5312 0.275 Uiso 1 1 calc R U
H8C H 0.6840 0.5899 0.4561 0.275 Uiso 1 1 calc R U
C9 C 0.6350(7) 0.6152(4) 0.4030(12) 0.169(12) Uani 1 1 d . .
H9A H 0.6160 0.6154 0.3719 0.254 Uiso 1 1 calc R U
H9B H 0.6522 0.6183 0.3661 0.254 Uiso 1 1 calc R U
H9C H 0.6346 0.6316 0.4434 0.254 Uiso 1 1 calc R U
C10 C 0.5788(2) 0.5006(2) 0.3077(6) 0.043(2) Uani 1 1 d . .
H10 H 0.5652 0.5053 0.3549 0.051 Uiso 1 1 calc R U
C11 C 0.5827(4) 0.4664(3) 0.3053(14) 0.120(8) Uani 1 1 d . .
H11A H 0.5931 0.4596 0.3548 0.179 Uiso 1 1 calc R U
H11B H 0.5949 0.4608 0.2577 0.179 Uiso 1 1 calc R U
H11C H 0.5627 0.4566 0.3017 0.179 Uiso 1 1 calc R U
C12 C 0.5628(4) 0.5108(5) 0.2335(11) 0.133(9) Uani 1 1 d . .
H12A H 0.5437 0.4995 0.2275 0.200 Uiso 1 1 calc R U
H12B H 0.5757 0.5072 0.1860 0.200 Uiso 1 1 calc R U
H12C H 0.5584 0.5326 0.2377 0.200 Uiso 1 1 calc R U
C13 C 0.6480(2) 0.4585(2) 0.8299(6) 0.047(3) Uani 1 1 d . .
C14 C 0.6320(3) 0.4477(2) 0.8988(6) 0.049(3) Uani 1 1 d . .
C15 C 0.6384(2) 0.4179(2) 0.9229(6) 0.046(3) Uani 1 1 d . .
H15 H 0.6277 0.4093 0.9677 0.055 Uiso 1 1 calc R U
C16 C 0.6596(2) 0.4009(2) 0.8830(6) 0.047(3) Uani 1 1 d . .
C17 C 0.6763(3) 0.4119(3) 0.8178(7) 0.053(3) Uani 1 1 d . .
H17 H 0.6910 0.3996 0.7914 0.063 Uiso 1 1 calc R U
C18 C 0.6708(2) 0.4420(3) 0.7918(6) 0.051(3) Uani 1 1 d . .
C19 C 0.6903(3) 0.4549(3) 0.7249(7) 0.059(3) Uani 1 1 d . .
H19 H 0.6807 0.4744 0.7068 0.071 Uiso 1 1 calc R U
C20 C 0.7224(3) 0.4627(4) 0.7572(9) 0.087(5) Uani 1 1 d . .
H20A H 0.7347 0.4712 0.7130 0.130 Uiso 1 1 calc R U
H20B H 0.7321 0.4441 0.7776 0.130 Uiso 1 1 calc R U
H20C H 0.7208 0.4775 0.8013 0.130 Uiso 1 1 calc R U
C21 C 0.6920(3) 0.4344(4) 0.6518(8) 0.084(5) Uani 1 1 d . .
H21A H 0.7048 0.4439 0.6101 0.126 Uiso 1 1 calc R U
H21B H 0.6715 0.4311 0.6301 0.126 Uiso 1 1 calc R U
H21C H 0.7009 0.4148 0.6677 0.126 Uiso 1 1 calc R U
C22 C 0.6111(3) 0.4677(3) 0.9476(6) 0.059(3) Uani 1 1 d . .
H22 H 0.6022 0.4832 0.9100 0.071 Uiso 1 1 calc R U
C23 C 0.6293(4) 0.4846(4) 1.0122(9) 0.107(6) Uani 1 1 d . .
H23A H 0.6157 0.4977 1.0437 0.160 Uiso 1 1 calc R U
H23B H 0.6450 0.4971 0.9858 0.160 Uiso 1 1 calc R U
H23C H 0.6391 0.4699 1.0485 0.160 Uiso 1 1 calc R U
C24 C 0.5849(4) 0.4499(4) 0.9857(12) 0.112(6) Uani 1 1 d . .
H24A H 0.5718 0.4638 1.0163 0.167 Uiso 1 1 calc R U
H24B H 0.5930 0.4344 1.0225 0.167 Uiso 1 1 calc R U
H24C H 0.5730 0.4400 0.9428 0.167 Uiso 1 1 calc R U
C25 C 0.5314(3) 0.3843(3) 0.6395(9) 0.075(4) Uani 1 1 d . .
C26 C 0.5045(3) 0.3712(3) 0.6090(12) 0.092(5) Uani 1 1 d . .
C27 C 0.5057(4) 0.3403(3) 0.5953(14) 0.126(8) Uani 1 1 d . .
H27 H 0.4883 0.3301 0.5743 0.152 Uiso 1 1 calc R U
C28 C 0.5321(5) 0.3235(4) 0.6119(18) 0.151(10) Uani 1 1 d . .
C29 C 0.5580(5) 0.3368(4) 0.6408(14) 0.131(8) Uani 1 1 d . .
H29 H 0.5759 0.3252 0.6492 0.157 Uiso 1 1 calc R U
C30 C 0.5575(4) 0.3682(3) 0.6578(11) 0.094(5) Uani 1 1 d . .
C31 C 0.5836(4) 0.3831(4) 0.7010(16) 0.135(10) Uani 1 1 d . .
H31 H 0.5800 0.4056 0.6983 0.162 Uiso 1 1 calc R U
C32 C 0.6139(6) 0.3777(6) 0.6669(13) 0.159(10) Uani 1 1 d . .
H32A H 0.6291 0.3885 0.6995 0.238 Uiso 1 1 calc R U
H32B H 0.6145 0.3852 0.6108 0.238 Uiso 1 1 calc R U
H32C H 0.6183 0.3559 0.6675 0.238 Uiso 1 1 calc R U
C33 C 0.5832(5) 0.3745(5) 0.7905(14) 0.144(9) Uani 1 1 d . .
H33A H 0.5629 0.3787 0.8130 0.217 Uiso 1 1 calc R U
H33B H 0.5984 0.3866 0.8198 0.217 Uiso 1 1 calc R U
H33C H 0.5878 0.3529 0.7963 0.217 Uiso 1 1 calc R U
C34 C 0.4747(4) 0.3885(3) 0.5994(13) 0.107(7) Uani 1 1 d . .
H34 H 0.4800 0.4106 0.5986 0.129 Uiso 1 1 calc R U
C35 C 0.4610(5) 0.3809(4) 0.5144(16) 0.159(12) Uani 1 1 d . .
H35A H 0.4418 0.3920 0.5073 0.239 Uiso 1 1 calc R U
H35B H 0.4571 0.3590 0.5107 0.239 Uiso 1 1 calc R U
H35C H 0.4753 0.3869 0.4718 0.239 Uiso 1 1 calc R U
C36 C 0.4544(5) 0.3830(7) 0.679(2) 0.233(18) Uani 1 1 d . .
H36A H 0.4351 0.3940 0.6733 0.349 Uiso 1 1 calc R U
H36B H 0.4653 0.3905 0.7267 0.349 Uiso 1 1 calc R U
H36C H 0.4504 0.3612 0.6850 0.349 Uiso 1 1 calc R U
C37 C 0.5164(3) 0.5919(3) 0.8667(7) 0.056(3) Uani 1 1 d . .
C38 C 0.5007(3) 0.6194(3) 0.8669(8) 0.068(4) Uani 1 1 d . .
C39 C 0.5069(3) 0.6398(3) 0.9282(9) 0.076(4) Uani 1 1 d . .
H39 H 0.4960 0.6584 0.9311 0.092 Uiso 1 1 calc R U
C40 C 0.5282(3) 0.6334(3) 0.9839(8) 0.063(3) Uani 1 1 d . .
C41 C 0.5436(3) 0.6070(3) 0.9844(7) 0.067(3) Uani 1 1 d . .
H41 H 0.5586 0.6034 1.0247 0.080 Uiso 1 1 calc R U
C42 C 0.5375(3) 0.5849(3) 0.9254(7) 0.061(3) Uani 1 1 d . .
C43 C 0.5541(5) 0.5542(3) 0.9281(8) 0.093(6) Uani 1 1 d . .
H43 H 0.5480 0.5423 0.8789 0.111 Uiso 1 1 calc R U
C44 C 0.5890(5) 0.5572(5) 0.9277(11) 0.130(8) Uani 1 1 d . .
H44A H 0.5982 0.5369 0.9286 0.195 Uiso 1 1 calc R U
H44B H 0.5956 0.5686 0.9758 0.195 Uiso 1 1 calc R U
H44C H 0.5955 0.5680 0.8785 0.195 Uiso 1 1 calc R U
C45 C 0.5432(6) 0.5366(5) 1.0037(12) 0.166(11) Uani 1 1 d . .
H45A H 0.5210 0.5346 1.0022 0.249 Uiso 1 1 calc R U
H45B H 0.5493 0.5476 1.0529 0.249 Uiso 1 1 calc R U
H45C H 0.5525 0.5163 1.0040 0.249 Uiso 1 1 calc R U
C46 C 0.4770(4) 0.6249(6) 0.8002(14) 0.143(9) Uani 1 1 d . .
H46 H 0.4845 0.6192 0.7449 0.171 Uiso 1 1 calc R U
C47 C 0.4472(5) 0.6025(8) 0.8318(18) 0.224(17) Uani 1 1 d . .
H47A H 0.4535 0.5812 0.8323 0.336 Uiso 1 1 calc R U
H47B H 0.4300 0.6050 0.7945 0.336 Uiso 1 1 calc R U
H47C H 0.4410 0.6086 0.8867 0.336 Uiso 1 1 calc R U
C48 C 0.4624(6) 0.6544(6) 0.8018(17) 0.202(15) Uani 1 1 d . .
H48A H 0.4481 0.6560 0.7561 0.303 Uiso 1 1 calc R U
H48B H 0.4778 0.6704 0.7974 0.303 Uiso 1 1 calc R U
H48C H 0.4512 0.6568 0.8530 0.303 Uiso 1 1 calc R U
C49 C 0.6594(2) 0.4553(2) 0.4696(6) 0.039(2) Uani 1 1 d . .
C50 C 0.6691(2) 0.4851(2) 0.4653(7) 0.049(3) Uani 1 1 d . .
H50 H 0.6560 0.5010 0.4823 0.059 Uiso 1 1 calc R U
C51 C 0.6976(2) 0.4918(3) 0.4367(8) 0.063(4) Uani 1 1 d . .
H51 H 0.7041 0.5123 0.4350 0.076 Uiso 1 1 calc R U
C52 C 0.7171(3) 0.4688(3) 0.4099(8) 0.071(4) Uani 1 1 d . .
H52 H 0.7366 0.4735 0.3882 0.086 Uiso 1 1 calc R U
C60 C 0.5044(8) 0.4084(6) 0.860(2) 0.28(2) Uani 1 1 d . .
H60A H 0.5198 0.3930 0.8476 0.414 Uiso 1 1 calc R U
H60B H 0.4857 0.4040 0.8298 0.414 Uiso 1 1 calc R U
H60C H 0.5000 0.4082 0.9185 0.414 Uiso 1 1 calc R U
C053 C 0.7077(3) 0.4394(3) 0.4155(8) 0.068(4) Uani 1 1 d . .
H053 H 0.7205 0.4232 0.3990 0.081 Uiso 1 1 calc R U
C54 C 0.6179(2) 0.6250(3) 0.6832(7) 0.052(3) Uani 1 1 d . .
C55 C 0.5886(3) 0.6373(3) 0.6650(12) 0.098(6) Uani 1 1 d . .
H55 H 0.5716 0.6241 0.6581 0.118 Uiso 1 1 calc R U
C56 C 0.5849(4) 0.6676(4) 0.6574(15) 0.131(9) Uani 1 1 d . .
H56 H 0.5653 0.6754 0.6453 0.157 Uiso 1 1 calc R U
C57 C 0.6097(3) 0.6880(3) 0.6671(13) 0.114(7) Uani 1 1 d . .
H57 H 0.6070 0.7093 0.6610 0.137 Uiso 1 1 calc R U
C58 C 0.6372(3) 0.6762(3) 0.6851(9) 0.075(4) Uani 1 1 d . .
H58 H 0.6542 0.6892 0.6925 0.090 Uiso 1 1 calc R U
C59 C 0.5158(6) 0.4384(6) 0.8366(18) 0.176(13) Uani 1 1 d . .
Br1 Br 0.69501(3) 0.51729(4) 0.22105(9) 0.0826(5) Uani 1 1 d . .
Br2 Br 0.66604(3) 0.35964(3) 0.91705(7) 0.0620(3) Uani 1 1 d . .
Br3 Br 0.53236(10) 0.28154(5) 0.5888(3) 0.258(3) Uani 1 1 d . .
Br4 Br 0.53530(4) 0.66152(4) 1.07131(11) 0.0983(6) Uani 1 1 d . .
N1 N 0.67948(19) 0.4337(2) 0.4451(5) 0.048(2) Uani 1 1 d . .
H1 H 0.6738 0.4146 0.4487 0.057 Uiso 1 1 calc R U
N2 N 0.64026(18) 0.64540(19) 0.6927(6) 0.047(2) Uani 1 1 d . .
H2 H 0.6585 0.6384 0.7048 0.057 Uiso 1 1 calc R U
N3 N 0.5261(3) 0.4603(3) 0.8198(7) 0.089(4) Uani 1 1 d . .
O1 O 0.58454(13) 0.54983(13) 0.4210(3) 0.0305(13) Uani 1 1 d . .
O2 O 0.59086(16) 0.50413(15) 0.5086(4) 0.0436(16) Uani 1 1 d . .
O3 O 0.58736(14) 0.55635(14) 0.5724(4) 0.0350(14) Uani 1 1 d . .
O4 O 0.54158(13) 0.53296(14) 0.5053(4) 0.0381(15) Uani 1 1 d . .
O5 O 0.64254(16) 0.48874(15) 0.8052(4) 0.0471(17) Uani 1 1 d . .
O6 O 0.62815(16) 0.48071(17) 0.6593(4) 0.0508(18) Uani 1 1 d . .
O7 O 0.62099(17) 0.53125(16) 0.7309(5) 0.0514(19) Uani 1 1 d . .
O8 O 0.58726(16) 0.48614(17) 0.7642(4) 0.0527(19) Uani 1 1 d . .
O9 O 0.5308(2) 0.41509(19) 0.6553(5) 0.071(3) Uani 1 1 d . .
O10 O 0.57425(15) 0.43818(15) 0.5766(5) 0.0496(19) Uani 1 1 d . .
O11 O 0.53209(15) 0.46937(16) 0.6361(4) 0.0480(17) Uani 1 1 d . .
O12 O 0.47732(15) 0.56454(16) 0.4850(5) 0.0495(18) Uani 1 1 d . .
O13 O 0.50770(18) 0.5702(2) 0.8085(5) 0.067(2) Uani 1 1 d . .
O14 O 0.55849(16) 0.57390(19) 0.7401(4) 0.056(2) Uani 1 1 d . .
O15 O 0.51037(17) 0.57222(18) 0.6564(5) 0.057(2) Uani 1 1 d . .
O16 O 0.52656(18) 0.52594(19) 0.7309(5) 0.064(2) Uani 1 1 d . .
O17 O 0.48663(16) 0.50769(19) 0.5912(5) 0.0466(18) Uani 1 1 d D .
O18 O 0.63311(15) 0.44610(14) 0.4938(4) 0.0428(16) Uani 1 1 d . .
O19 O 0.62399(15) 0.59703(15) 0.6937(4) 0.0443(16) Uani 1 1 d . .
P1 P 0.57611(5) 0.53490(5) 0.50757(14) 0.0275(5) Uani 1 1 d . .
P2 P 0.61811(6) 0.49696(6) 0.73611(16) 0.0401(6) Uani 1 1 d . .
P3 P 0.54054(6) 0.44061(6) 0.59092(17) 0.0418(6) Uani 1 1 d . .
P4 P 0.52725(6) 0.56025(8) 0.72995(18) 0.0520(7) Uani 1 1 d . .
Zn1 Zn 0.60494(2) 0.46922(2) 0.56606(7) 0.0343(3) Uani 1 1 d . .
Zn2 Zn 0.59527(2) 0.56211(2) 0.68574(6) 0.0357(3) Uani 1 1 d . .
Zn3 Zn 0.50537(2) 0.54753(3) 0.56157(7) 0.0411(3) Uani 1 1 d . .
Zn4 Zn 0.54562(3) 0.48760(3) 0.73791(8) 0.0506(3) Uani 1 1 d . .
H17A H 0.476(2) 0.500(2) 0.555(5) 0.06(4) Uiso 1 1 d D .
H17B H 0.498(4) 0.494(4) 0.611(14) 0.21(12) Uiso 1 1 d D .

loop_
_atom_site_aniso_label
_atom_site_aniso_U_11
_atom_site_aniso_U_22
_atom_site_aniso_U_33
_atom_site_aniso_U_23
_atom_site_aniso_U_13
_atom_site_aniso_U_12
C1 0.026(4) 0.035(5) 0.029(5) 0.007(4) 0.003(4) 0.001(4)
C2 0.031(5) 0.045(6) 0.039(5) 0.008(4) 0.007(4) 0.005(4)
C3 0.044(6) 0.064(7) 0.028(5) 0.005(5) 0.012(4) 0.010(5)
C4 0.037(6) 0.073(8) 0.048(6) 0.014(6) 0.014(5) 0.017(5)
C5 0.033(5) 0.082(8) 0.046(6) 0.027(6) 0.006(5) -0.008(5)
C6 0.041(5) 0.045(6) 0.028(5) 0.019(4) 0.000(4) -0.008(4)
C7 0.059(7) 0.063(7) 0.038(6) -0.002(5) 0.015(5) -0.036(6)
C8 0.16(2) 0.25(3) 0.134(19) -0.11(2) -0.092(17) 0.04(2)
C9 0.34(4) 0.055(10) 0.109(16) -0.014(10) -0.08(2) 0.005(15)
C10 0.038(5) 0.054(6) 0.036(5) -0.014(5) 0.008(4) -0.012(5)
C11 0.082(11) 0.051(8) 0.23(2) -0.015(11) -0.040(13) -0.015(8)
C12 0.096(12) 0.20(2) 0.105(14) 0.076(14) -0.060(11) -0.072(13)
C13 0.046(6) 0.052(6) 0.044(6) 0.020(5) -0.025(5) -0.011(5)
C14 0.059(7) 0.046(6) 0.041(6) 0.011(5) -0.006(5) -0.012(5)
C15 0.056(7) 0.045(6) 0.038(6) 0.011(5) -0.008(5) -0.009(5)
C16 0.048(6) 0.050(6) 0.044(6) 0.004(5) -0.018(5) -0.007(5)
C17 0.048(6) 0.067(7) 0.043(6) 0.014(6) -0.008(5) 0.008(5)
C18 0.046(6) 0.065(7) 0.042(6) 0.026(5) -0.016(5) 0.005(5)
C19 0.046(6) 0.080(9) 0.050(7) 0.032(6) -0.003(5) 0.008(6)
C20 0.051(7) 0.119(12) 0.090(10) 0.069(10) -0.018(7) -0.014(8)
C21 0.060(8) 0.128(13) 0.063(9) 0.039(9) 0.014(7) 0.018(8)
C22 0.098(10) 0.050(7) 0.031(6) 0.009(5) -0.003(6) 0.011(6)
C23 0.158(17) 0.095(12) 0.067(10) -0.018(9) -0.033(11) 0.019(11)
C24 0.104(13) 0.097(12) 0.134(16) 0.014(11) 0.061(12) 0.030(10)
C25 0.073(9) 0.054(8) 0.097(11) 0.028(7) -0.027(8) -0.017(7)
C26 0.067(9) 0.050(8) 0.158(16) 0.021(9) -0.033(10) -0.015(7)
C27 0.103(13) 0.055(9) 0.22(2) 0.003(12) -0.084(15) -0.025(9)
C28 0.138(18) 0.049(9) 0.26(3) -0.001(13) -0.088(19) 0.002(10)
C29 0.111(15) 0.086(13) 0.20(2) 0.017(14) -0.082(15) 0.003(11)
C30 0.090(11) 0.067(9) 0.124(14) 0.036(9) -0.045(10) -0.025(8)
C31 0.103(14) 0.081(11) 0.22(2) 0.086(14) -0.091(16) -0.036(10)
C32 0.15(2) 0.23(3) 0.099(15) 0.046(17) -0.025(15) -0.07(2)
C33 0.132(17) 0.143(18) 0.16(2) -0.051(16) -0.082(16) 0.047(14)
C34 0.075(10) 0.055(9) 0.19(2) 0.039(11) 0.001(12) -0.024(8)
C35 0.134(17) 0.070(11) 0.27(3) -0.007(15) -0.14(2) -0.004(11)
C36 0.111(19) 0.27(4) 0.32(4) 0.15(3) 0.09(2) 0.04(2)
C37 0.045(6) 0.063(7) 0.060(7) -0.018(6) 0.018(6) -0.021(6)
C38 0.055(7) 0.080(9) 0.068(8) -0.025(7) 0.002(6) 0.004(7)
C39 0.061(8) 0.079(9) 0.089(10) -0.022(8) 0.008(8) 0.018(7)
C40 0.051(7) 0.079(9) 0.060(8) -0.016(7) 0.020(6) -0.004(6)
C41 0.089(10) 0.064(8) 0.047(7) -0.009(6) -0.009(7) 0.009(7)
C42 0.067(8) 0.075(8) 0.042(6) -0.005(6) 0.009(6) 0.002(7)
C43 0.170(18) 0.065(9) 0.044(7) -0.009(6) -0.017(9) 0.033(10)
C44 0.16(2) 0.149(18) 0.077(12) -0.031(12) -0.039(12) 0.083(16)
C45 0.30(3) 0.101(15) 0.101(15) 0.037(12) 0.019(19) 0.057(18)
C46 0.092(14) 0.21(2) 0.131(17) -0.052(17) -0.036(13) 0.079(15)
C47 0.081(15) 0.36(5) 0.23(3) -0.13(3) -0.025(18) 0.01(2)
C48 0.21(3) 0.19(3) 0.21(3) -0.03(2) -0.13(2) 0.11(2)
C49 0.039(5) 0.038(5) 0.039(5) 0.016(4) -0.010(4) -0.005(4)
C50 0.034(5) 0.042(6) 0.071(8) 0.007(5) -0.006(5) 0.001(4)
C51 0.043(6) 0.052(7) 0.094(10) 0.044(7) -0.020(6) -0.006(5)
C52 0.051(7) 0.076(9) 0.087(10) 0.051(8) -0.009(7) 0.006(7)
C60 0.39(5) 0.112(19) 0.33(4) 0.03(2) 0.24(4) -0.07(3)
C053 0.043(6) 0.079(9) 0.081(9) 0.037(7) 0.010(6) 0.026(6)
C54 0.039(6) 0.055(7) 0.063(7) 0.005(6) -0.012(5) -0.012(5)
C55 0.048(8) 0.057(8) 0.190(19) 0.034(10) -0.029(10) -0.008(6)
C56 0.057(9) 0.083(11) 0.25(3) 0.051(14) -0.048(13) -0.016(8)
C57 0.064(9) 0.062(9) 0.22(2) 0.045(12) -0.043(12) -0.001(7)
C58 0.071(9) 0.055(8) 0.099(11) 0.015(7) -0.032(8) -0.018(7)
C59 0.17(2) 0.122(18) 0.23(3) 0.061(19) 0.14(2) 0.031(16)
Br1 0.0505(7) 0.1167(12) 0.0805(10) 0.0272(9) 0.0355(7) 0.0242(7)
Br2 0.0834(9) 0.0509(7) 0.0516(7) 0.0112(5) -0.0169(6) 0.0061(6)
Br3 0.304(4) 0.0560(12) 0.413(6) -0.030(2) -0.212(4) 0.0332(18)
Br4 0.0907(11) 0.0981(12) 0.1062(13) -0.0513(10) 0.0174(10) -0.0189(9)
N1 0.041(5) 0.045(5) 0.058(6) 0.020(4) 0.010(4) 0.011(4)
N2 0.033(4) 0.045(5) 0.063(6) 0.003(4) -0.011(4) -0.010(4)
N3 0.091(9) 0.109(10) 0.067(7) 0.028(7) 0.023(7) -0.038(8)
O1 0.025(3) 0.037(3) 0.029(3) 0.002(3) 0.002(2) 0.002(3)
O2 0.051(4) 0.041(4) 0.039(4) 0.007(3) 0.001(3) 0.006(3)
O3 0.034(3) 0.040(4) 0.031(3) -0.003(3) -0.002(3) -0.008(3)
O4 0.023(3) 0.044(4) 0.047(4) -0.004(3) 0.003(3) -0.009(3)
O5 0.053(4) 0.046(4) 0.042(4) 0.017(3) -0.017(3) -0.007(3)
O6 0.043(4) 0.064(5) 0.045(4) 0.004(4) -0.013(3) 0.006(3)
O7 0.056(5) 0.042(4) 0.056(5) 0.010(3) -0.013(4) -0.012(3)
O8 0.046(4) 0.062(5) 0.050(4) 0.018(4) -0.005(3) -0.015(4)
O9 0.082(6) 0.057(5) 0.076(6) 0.028(4) -0.009(5) -0.032(4)
O10 0.031(4) 0.036(4) 0.082(5) 0.012(4) -0.008(4) -0.002(3)
O11 0.039(4) 0.052(4) 0.053(4) -0.008(4) -0.005(3) -0.008(3)
O12 0.040(4) 0.047(4) 0.062(5) -0.010(4) -0.011(3) 0.002(3)
O13 0.052(5) 0.092(6) 0.057(5) -0.028(5) 0.023(4) -0.017(4)
O14 0.041(4) 0.083(6) 0.043(4) -0.015(4) 0.004(3) -0.015(4)
O15 0.048(4) 0.068(5) 0.056(5) -0.019(4) -0.003(4) 0.000(4)
O16 0.051(5) 0.072(6) 0.068(5) -0.021(4) 0.001(4) -0.006(4)
O17 0.033(4) 0.062(5) 0.045(4) -0.011(4) -0.001(3) -0.023(4)
O18 0.037(4) 0.031(3) 0.061(4) 0.000(3) 0.005(3) -0.001(3)
O19 0.040(4) 0.043(4) 0.051(4) -0.003(3) -0.004(3) -0.013(3)
P1 0.0243(11) 0.0288(11) 0.0294(11) 0.0022(9) 0.0008(9) -0.0015(9)
P2 0.0416(14) 0.0443(15) 0.0345(13) 0.0098(11) -0.0116(11) -0.0083(11)
P3 0.0340(13) 0.0398(14) 0.0515(16) 0.0091(12) -0.0067(12) -0.0129(11)
P4 0.0385(15) 0.072(2) 0.0452(16) -0.0183(15) 0.0027(12) -0.0086(14)
Zn1 0.0331(6) 0.0293(5) 0.0406(6) 0.0045(5) -0.0062(5) -0.0016(4)
Zn2 0.0337(6) 0.0412(6) 0.0321(6) 0.0004(5) -0.0031(5) -0.0088(5)
Zn3 0.0265(6) 0.0509(7) 0.0459(7) -0.0078(5) -0.0015(5) -0.0042(5)
Zn4 0.0424(7) 0.0683(9) 0.0410(7) -0.0013(6) 0.0049(5) -0.0190(6)

loop_
_atom_type_symbol
_atom_type_description
_atom_type_scat_dispersion_real
_atom_type_scat_dispersion_imag
_atom_type_scat_source
C C 0.0033 0.0016 'International Tables Vol C Tables 4.2.6.8 and 6.1.1.4'
H H 0.0000 0.0000 'International Tables Vol C Tables 4.2.6.8 and 6.1.1.4'
Br Br -0.2901 2.4595 'International Tables Vol C Tables 4.2.6.8 and 6.1.1.4'
N N 0.0061 0.0033 'International Tables Vol C Tables 4.2.6.8 and 6.1.1.4'
O O 0.0106 0.0060 'International Tables Vol C Tables 4.2.6.8 and 6.1.1.4'
P P 0.1023 0.0942 'International Tables Vol C Tables 4.2.6.8 and 6.1.1.4'
Zn Zn 0.2839 1.4301 'International Tables Vol C Tables 4.2.6.8 and 6.1.1.4'

loop_
_geom_angle_atom_site_label_1
_geom_angle_atom_site_label_2
_geom_angle_atom_site_label_3
_geom_angle
_geom_angle_site_symmetry_1
C2 C1 C6 123.3(8) .
C2 C1 O1 118.6(7) .
C6 C1 O1 117.8(8) .
C1 C2 C3 117.5(9) .
C1 C2 C10 122.0(8) .
C3 C2 C10 120.5(9) .
C4 C3 C2 119.6(10) .
C4 C3 H3 120.2 .
C2 C3 H3 120.2 .
C3 C4 C5 122.7(10) .
C3 C4 Br1 118.4(9) .
C5 C4 Br1 118.9(9) .
C4 C5 C6 119.5(10) .
C4 C5 H5 120.2 .
C6 C5 H5 120.2 .
C1 C6 C5 117.4(10) .
C1 C6 C7 122.2(9) .
C5 C6 C7 120.4(9) .
C9 C7 C8 107.7(16) .
C9 C7 C6 112.2(10) .
C8 C7 C6 113.7(13) .
C9 C7 H7 107.7 .
C8 C7 H7 107.7 .
C6 C7 H7 107.7 .
C7 C8 H8A 109.5 .
C7 C8 H8B 109.5 .
H8A C8 H8B 109.5 .
C7 C8 H8C 109.5 .
H8A C8 H8C 109.5 .
H8B C8 H8C 109.5 .
C7 C9 H9A 109.5 .
C7 C9 H9B 109.5 .
H9A C9 H9B 109.5 .
C7 C9 H9C 109.5 .
H9A C9 H9C 109.5 .
H9B C9 H9C 109.5 .
C12 C10 C11 109.6(13) .
C12 C10 C2 111.8(10) .
C11 C10 C2 113.6(10) .
C12 C10 H10 107.2 .
C11 C10 H10 107.2 .
C2 C10 H10 107.2 .
C10 C11 H11A 109.5 .
C10 C11 H11B 109.5 .
H11A C11 H11B 109.5 .
C10 C11 H11C 109.5 .
H11A C11 H11C 109.5 .
H11B C11 H11C 109.5 .
C10 C12 H12A 109.5 .
C10 C12 H12B 109.5 .
H12A C12 H12B 109.5 .
C10 C12 H12C 109.5 .
H12A C12 H12C 109.5 .
H12B C12 H12C 109.5 .
C18 C13 O5 118.9(9) .
C18 C13 C14 123.0(10) .
O5 C13 C14 117.7(10) .
C15 C14 C13 116.4(11) .
C15 C14 C22 121.1(10) .
C13 C14 C22 122.3(10) .
C16 C15 C14 120.9(10) .
C16 C15 H15 119.6 .
C14 C15 H15 119.6 .
C15 C16 C17 122.8(10) .
C15 C16 Br2 118.6(8) .
C17 C16 Br2 118.6(9) .
C16 C17 C18 118.2(11) .
C16 C17 H17 120.9 .
C18 C17 H17 120.9 .
C13 C18 C17 118.5(10) .
C13 C18 C19 123.1(10) .
C17 C18 C19 118.4(11) .
C21 C19 C18 112.7(11) .
C21 C19 C20 111.1(11) .
C18 C19 C20 110.6(9) .
C21 C19 H19 107.4 .
C18 C19 H19 107.4 .
C20 C19 H19 107.4 .
C19 C20 H20A 109.5 .
C19 C20 H20B 109.5 .
H20A C20 H20B 109.5 .
C19 C20 H20C 109.5 .
H20A C20 H20C 109.5 .
H20B C20 H20C 109.5 .
C19 C21 H21A 109.5 .
C19 C21 H21B 109.5 .
H21A C21 H21B 109.5 .
C19 C21 H21C 109.5 .
H21A C21 H21C 109.5 .
H21B C21 H21C 109.5 .
C14 C22 C24 112.4(10) .
C14 C22 C23 109.6(12) .
C24 C22 C23 111.2(13) .
C14 C22 H22 107.8 .
C24 C22 H22 107.8 .
C23 C22 H22 107.8 .
C22 C23 H23A 109.5 .
C22 C23 H23B 109.5 .
H23A C23 H23B 109.5 .
C22 C23 H23C 109.5 .
H23A C23 H23C 109.5 .
H23B C23 H23C 109.5 .
C22 C24 H24A 109.5 .
C22 C24 H24B 109.5 .
H24A C24 H24B 109.5 .
C22 C24 H24C 109.5 .
H24A C24 H24C 109.5 .
H24B C24 H24C 109.5 .
O9 C25 C30 118.5(12) .
O9 C25 C26 117.1(12) .
C30 C25 C26 124.4(13) .
C27 C26 C25 115.6(14) .
C27 C26 C34 120.5(13) .
C25 C26 C34 123.6(14) .
C26 C27 C28 121.1(14) .
C26 C27 H27 119.4 .
C28 C27 H27 119.4 .
C29 C28 C27 122.3(16) .
C29 C28 Br3 118.9(15) .
C27 C28 Br3 118.7(14) .
C28 C29 C30 118.3(17) .
C28 C29 H29 120.8 .
C30 C29 H29 120.8 .
C29 C30 C25 118.1(14) .
C29 C30 C31 120.6(15) .
C25 C30 C31 121.1(15) .
C32 C31 C30 116(2) .
C32 C31 C33 110.2(15) .
C30 C31 C33 109.9(16) .
C32 C31 H31 106.6 .
C30 C31 H31 106.6 .
C33 C31 H31 106.6 .
C31 C32 H32A 109.5 .
C31 C32 H32B 109.5 .
H32A C32 H32B 109.5 .
C31 C32 H32C 109.5 .
H32A C32 H32C 109.5 .
H32B C32 H32C 109.5 .
C31 C33 H33A 109.5 .
C31 C33 H33B 109.5 .
H33A C33 H33B 109.5 .
C31 C33 H33C 109.5 .
H33A C33 H33C 109.5 .
H33B C33 H33C 109.5 .
C26 C34 C35 108.7(17) .
C26 C34 C36 108.6(16) .
C35 C34 C36 118.9(18) .
C26 C34 H34 106.7 .
C35 C34 H34 106.7 .
C36 C34 H34 106.7 .
C34 C35 H35A 109.5 .
C34 C35 H35B 109.5 .
H35A C35 H35B 109.5 .
C34 C35 H35C 109.5 .
H35A C35 H35C 109.5 .
H35B C35 H35C 109.5 .
C34 C36 H36A 109.5 .
C34 C36 H36B 109.5 .
H36A C36 H36B 109.5 .
C34 C36 H36C 109.5 .
H36A C36 H36C 109.5 .
H36B C36 H36C 109.5 .
C42 C37 C38 121.8(11) .
C42 C37 O13 120.8(12) .
C38 C37 O13 117.1(11) .
C39 C38 C37 118.0(13) .
C39 C38 C46 123.8(14) .
C37 C38 C46 118.2(13) .
C40 C39 C38 120.2(13) .
C40 C39 H39 119.9 .
C38 C39 H39 119.9 .
C39 C40 C41 122.4(13) .
C39 C40 Br4 119.4(10) .
C41 C40 Br4 118.0(10) .
C40 C41 C42 120.0(13) .
C40 C41 H41 120.0 .
C42 C41 H41 120.0 .
C37 C42 C41 117.5(12) .
C37 C42 C43 122.5(12) .
C41 C42 C43 119.9(12) .
C42 C43 C45 108.5(14) .
C42 C43 C44 113.6(14) .
C45 C43 C44 110.8(16) .
C42 C43 H43 107.9 .
C45 C43 H43 107.9 .
C44 C43 H43 107.9 .
C43 C44 H44A 109.5 .
C43 C44 H44B 109.5 .
H44A C44 H44B 109.5 .
C43 C44 H44C 109.5 .
H44A C44 H44C 109.5 .
H44B C44 H44C 109.5 .
C43 C45 H45A 109.5 .
C43 C45 H45B 109.5 .
H45A C45 H45B 109.5 .
C43 C45 H45C 109.5 .
H45A C45 H45C 109.5 .
H45B C45 H45C 109.5 .
C48 C46 C38 115.5(18) .
C48 C46 C47 99.7(19) .
C38 C46 C47 102.2(19) .
C48 C46 H46 112.7 .
C38 C46 H46 112.7 .
C47 C46 H46 112.7 .
C46 C47 H47A 109.5 .
C46 C47 H47B 109.5 .
H47A C47 H47B 109.5 .
C46 C47 H47C 109.5 .
H47A C47 H47C 109.5 .
H47B C47 H47C 109.5 .
C46 C48 H48A 109.5 .
C46 C48 H48B 109.5 .
H48A C48 H48B 109.5 .
C46 C48 H48C 109.5 .
H48A C48 H48C 109.5 .
H48B C48 H48C 109.5 .
O18 C49 N1 117.3(8) .
O18 C49 C50 126.1(10) .
N1 C49 C50 116.6(9) .
C51 C50 C49 120.2(11) .
C51 C50 H50 119.9 .
C49 C50 H50 119.9 .
C50 C51 C52 121.1(11) .
C50 C51 H51 119.5 .
C52 C51 H51 119.5 .
C053 C52 C51 118.4(12) .
C053 C52 H52 120.8 .
C51 C52 H52 120.8 .
C59 C60 H60A 109.5 .
C59 C60 H60B 109.5 .
H60A C60 H60B 109.5 .
C59 C60 H60C 109.5 .
H60A C60 H60C 109.5 .
H60B C60 H60C 109.5 .
N1 C053 C52 118.6(12) .
N1 C053 H053 120.7 .
C52 C053 H053 120.7 .
O19 C54 N2 118.4(9) .
O19 C54 C55 126.0(10) .
N2 C54 C55 115.5(11) .
C56 C55 C54 120.2(13) .
C56 C55 H55 119.9 .
C54 C55 H55 119.9 .
C55 C56 C57 121.5(14) .
C55 C56 H56 119.3 .
C57 C56 H56 119.3 .
C58 C57 C56 117.9(14) .
C58 C57 H57 121.0 .
C56 C57 H57 121.0 .
C57 C58 N2 119.4(12) .
C57 C58 H58 120.3 .
N2 C58 H58 120.3 .
N3 C59 C60 176(3) .
C49 N1 C053 125.1(10) .
C49 N1 H1 117.5 .
C053 N1 H1 117.5 .
C54 N2 C58 125.4(10) .
C54 N2 H2 117.3 .
C58 N2 H2 117.3 .
C59 N3 Zn4 150.8(19) .
C1 O1 P1 122.6(5) .
P1 O2 Zn1 150.7(5) .
P1 O3 Zn2 146.3(4) .
P1 O4 Zn3 141.7(4) .
C13 O5 P2 122.0(6) .
P2 O6 Zn1 129.6(4) .
P2 O7 Zn2 132.6(4) .
P2 O8 Zn4 142.4(5) .
C25 O9 P3 123.9(9) .
P3 O10 Zn1 130.8(4) .
P3 O11 Zn4 133.6(5) .
P3 O12 Zn3 146.1(5) 9_666
C37 O13 P4 125.7(7) .
P4 O14 Zn2 127.4(5) .
P4 O15 Zn3 120.7(5) .
P4 O16 Zn4 152.3(5) .
Zn3 O17 H17A 116(8) .
Zn3 O17 H17B 118(10) .
H17A O17 H17B 108(10) .
C49 O18 Zn1 125.6(6) .
C54 O19 Zn2 127.0(6) .
O2 P1 O3 114.5(4) .
O2 P1 O4 112.4(4) .
O3 P1 O4 112.3(4) .
O2 P1 O1 106.1(4) .
O3 P1 O1 107.2(3) .
O4 P1 O1 103.3(3) .
O8 P2 O6 111.6(4) .
O8 P2 O7 113.9(5) .
O6 P2 O7 113.4(4) .
O8 P2 O5 108.2(4) .
O6 P2 O5 106.8(4) .
O7 P2 O5 102.0(4) .
O12 P3 O10 112.1(5) 9_666
O12 P3 O11 114.1(4) 9_666
O10 P3 O11 112.2(4) .
O12 P3 O9 107.8(4) 9_666
O10 P3 O9 108.5(5) .
O11 P3 O9 101.2(5) .
O16 P4 O14 114.5(5) .
O16 P4 O15 110.3(5) .
O14 P4 O15 113.4(5) .
O16 P4 O13 104.5(5) .
O14 P4 O13 106.8(4) .
O15 P4 O13 106.6(5) .
O2 Zn1 O6 111.0(3) .
O2 Zn1 O10 112.8(3) .
O6 Zn1 O10 119.2(3) .
O2 Zn1 O18 108.4(3) .
O6 Zn1 O18 106.4(3) .
O10 Zn1 O18 97.3(3) .
O3 Zn2 O7 113.0(3) .
O3 Zn2 O14 109.7(3) .
O7 Zn2 O14 120.5(3) .
O3 Zn2 O19 106.3(3) .
O7 Zn2 O19 98.4(3) .
O14 Zn2 O19 107.2(3) .
O15 Zn3 O12 112.9(3) .
O15 Zn3 O4 118.7(3) .
O12 Zn3 O4 110.0(3) .
O15 Zn3 O17 110.2(3) .
O12 Zn3 O17 103.7(3) .
O4 Zn3 O17 99.5(3) .
O8 Zn4 O16 118.5(3) .
O8 Zn4 O11 118.7(3) .
O16 Zn4 O11 100.3(3) .
O8 Zn4 N3 104.0(4) .
O16 Zn4 N3 112.8(5) .
O11 Zn4 N3 101.7(4) .

loop_
_geom_bond_atom_site_label_1
_geom_bond_atom_site_label_2
_geom_bond_distance
_geom_bond_site_symmetry_2
C1 C2 1.391(13) .
C1 C6 1.401(12) .
C1 O1 1.410(10) .
C2 C3 1.402(13) .
C2 C10 1.516(13) .
C3 C4 1.371(16) .
C3 H3 0.9500 .
C4 C5 1.381(17) .
C4 Br1 1.911(10) .
C5 C6 1.395(14) .
C5 H5 0.9500 .
C6 C7 1.521(14) .
C7 C9 1.47(2) .
C7 C8 1.48(2) .
C7 H7 1.0000 .
C8 H8A 0.9800 .
C8 H8B 0.9800 .
C8 H8C 0.9800 .
C9 H9A 0.9800 .
C9 H9B 0.9800 .
C9 H9C 0.9800 .
C10 C12 1.480(17) .
C10 C11 1.513(17) .
C10 H10 1.0000 .
C11 H11A 0.9800 .
C11 H11B 0.9800 .
C11 H11C 0.9800 .
C12 H12A 0.9800 .
C12 H12B 0.9800 .
C12 H12C 0.9800 .
C13 C18 1.388(16) .
C13 O5 1.409(12) .
C13 C14 1.414(14) .
C14 C15 1.398(14) .
C14 C22 1.505(16) .
C15 C16 1.365(15) .
C15 H15 0.9500 .
C16 C17 1.388(15) .
C16 Br2 1.918(11) .
C17 C18 1.412(15) .
C17 H17 0.9500 .
C18 C19 1.507(15) .
C19 C21 1.505(19) .
C19 C20 1.547(16) .
C19 H19 1.0000 .
C20 H20A 0.9800 .
C20 H20B 0.9800 .
C20 H20C 0.9800 .
C21 H21A 0.9800 .
C21 H21B 0.9800 .
C21 H21C 0.9800 .
C22 C24 1.528(19) .
C22 C23 1.524(18) .
C22 H22 1.0000 .
C23 H23A 0.9800 .
C23 H23B 0.9800 .
C23 H23C 0.9800 .
C24 H24A 0.9800 .
C24 H24B 0.9800 .
C24 H24C 0.9800 .
C25 O9 1.377(15) .
C25 C30 1.38(2) .
C25 C26 1.407(18) .
C26 C27 1.38(2) .
C26 C34 1.52(2) .
C27 C28 1.40(2) .
C27 H27 0.9500 .
C28 C29 1.37(2) .
C28 Br3 1.885(17) .
C29 C30 1.41(2) .
C29 H29 0.9500 .
C30 C31 1.50(2) .
C31 C32 1.46(3) .
C31 C33 1.52(3) .
C31 H31 1.0000 .
C32 H32A 0.9800 .
C32 H32B 0.9800 .
C32 H32C 0.9800 .
C33 H33A 0.9800 .
C33 H33B 0.9800 .
C33 H33C 0.9800 .
C34 C35 1.56(3) .
C34 C36 1.60(3) .
C34 H34 1.0000 .
C35 H35A 0.9800 .
C35 H35B 0.9800 .
C35 H35C 0.9800 .
C36 H36A 0.9800 .
C36 H36B 0.9800 .
C36 H36C 0.9800 .
C37 C42 1.373(17) .
C37 C38 1.395(17) .
C37 O13 1.404(13) .
C38 C39 1.376(18) .
C38 C46 1.53(2) .
C39 C40 1.342(18) .
C39 H39 0.9500 .
C40 C41 1.343(17) .
C40 Br4 1.921(13) .
C41 C42 1.400(16) .
C41 H41 0.9500 .
C42 C43 1.534(19) .
C43 C45 1.54(2) .
C43 C44 1.54(3) .
C43 H43 1.0000 .
C44 H44A 0.9800 .
C44 H44B 0.9800 .
C44 H44C 0.9800 .
C45 H45A 0.9800 .
C45 H45B 0.9800 .
C45 H45C 0.9800 .
C46 C48 1.45(3) .
C46 C47 1.72(4) .
C46 H46 1.0000 .
C47 H47A 0.9800 .
C47 H47B 0.9800 .
C47 H47C 0.9800 .
C48 H48A 0.9800 .
C48 H48B 0.9800 .
C48 H48C 0.9800 .
C49 O18 1.288(11) .
C49 N1 1.355(13) .
C49 C50 1.380(13) .
C50 C51 1.370(15) .
C50 H50 0.9500 .
C51 C52 1.399(18) .
C51 H51 0.9500 .
C52 C053 1.361(18) .
C52 H52 0.9500 .
C60 C59 1.46(3) .
C60 H60A 0.9800 .
C60 H60B 0.9800 .
C60 H60C 0.9800 .
C053 N1 1.354(14) .
C053 H053 0.9500 .
C54 O19 1.269(13) .
C54 N2 1.342(12) .
C54 C55 1.429(16) .
C55 C56 1.34(2) .
C55 H55 0.9500 .
C56 C57 1.42(2) .
C56 H56 0.9500 .
C57 C58 1.346(18) .
C57 H57 0.9500 .
C58 N2 1.367(15) .
C58 H58 0.9500 .
C59 N3 1.10(2) .
N1 H1 0.8800 .
N2 H2 0.8800 .
N3 Zn4 1.997(11) .
O1 P1 1.611(6) .
O2 P1 1.500(7) .
O2 Zn1 1.906(6) .
O3 P1 1.508(6) .
O3 Zn2 1.913(6) .
O4 P1 1.521(6) .
O4 Zn3 1.950(6) .
O5 P2 1.605(7) .
O6 P2 1.517(8) .
O6 Zn1 1.911(7) .
O7 P2 1.515(7) .
O7 Zn2 1.916(7) .
O8 P2 1.510(7) .
O8 Zn4 1.882(7) .
O9 P3 1.602(8) .
O10 P3 1.504(7) .
O10 Zn1 1.927(6) .
O11 P3 1.513(8) .
O11 Zn4 1.951(7) .
O12 P3 1.493(7) 9_666
O12 Zn3 1.915(7) .
O13 P4 1.612(8) .
O14 P4 1.508(7) .
O14 Zn2 1.919(7) .
O15 P4 1.515(8) .
O15 Zn3 1.913(7) .
O16 P4 1.509(9) .
O16 Zn4 1.886(9) .
O17 Zn3 1.996(8) .
O17 H17A 0.84(2) .
O17 H17B 0.84(2) .
O18 Zn1 1.995(7) .
O19 Zn2 1.992(6) .
P3 O12 1.494(7) 9_666

loop_
_geom_hbond_atom_site_label_D
_geom_hbond_atom_site_label_H
_geom_hbond_atom_site_label_A
_geom_hbond_distance_DH
_geom_hbond_distance_HA
_geom_hbond_distance_DA
_geom_hbond_angle_DHA
_geom_hbond_site_symmetry_A
C053 H053 O7 0.95 2.66 3.230(14) 119.0 6_544
N1 H1 O19 0.88 2.01 2.873(11) 167.9 6_544
N2 H2 O18 0.88 2.01 2.881(11) 170.0 8_454
O17 H17A O4 0.84(2) 1.90(5) 2.693(9) 157(11) 9_666
O17 H17B O11 0.84(2) 1.90(8) 2.716(11) 163(24) .

loop_
_geom_torsion_atom_site_label_1
_geom_torsion_atom_site_label_2
_geom_torsion_atom_site_label_3
_geom_torsion_atom_site_label_4
_geom_torsion
_geom_torsion_site_symmetry_4
C6 C1 C2 C3 2.4(14) .
O1 C1 C2 C3 176.3(8) .
C6 C1 C2 C10 -175.0(9) .
O1 C1 C2 C10 -1.1(13) .
C1 C2 C3 C4 -1.2(14) .
C10 C2 C3 C4 176.1(10) .
C2 C3 C4 C5 -0.5(16) .
C2 C3 C4 Br1 178.0(7) .
C3 C4 C5 C6 1.1(16) .
Br1 C4 C5 C6 -177.4(7) .
C2 C1 C6 C5 -1.8(13) .
O1 C1 C6 C5 -175.7(8) .
C2 C1 C6 C7 177.2(9) .
O1 C1 C6 C7 3.2(13) .
C4 C5 C6 C1 0.0(14) .
C4 C5 C6 C7 -178.9(10) .
C1 C6 C7 C9 -101.7(16) .
C5 C6 C7 C9 77.2(17) .
C1 C6 C7 C8 135.8(15) .
C5 C6 C7 C8 -45.3(18) .
C1 C2 C10 C12 101.3(14) .
C3 C2 C10 C12 -75.9(15) .
C1 C2 C10 C11 -134.0(13) .
C3 C2 C10 C11 48.8(15) .
C18 C13 C14 C15 -5.9(15) .
O5 C13 C14 C15 -178.7(9) .
C18 C13 C14 C22 169.7(11) .
O5 C13 C14 C22 -3.1(15) .
C13 C14 C15 C16 2.2(15) .
C22 C14 C15 C16 -173.5(10) .
C14 C15 C16 C17 0.8(16) .
C14 C15 C16 Br2 -177.8(8) .
C15 C16 C17 C18 -0.4(16) .
Br2 C16 C17 C18 178.3(8) .
O5 C13 C18 C17 179.1(9) .
C14 C13 C18 C17 6.4(16) .
O5 C13 C18 C19 0.2(15) .
C14 C13 C18 C19 -172.5(10) .
C16 C17 C18 C13 -3.1(15) .
C16 C17 C18 C19 175.8(10) .
C13 C18 C19 C21 -130.3(12) .
C17 C18 C19 C21 50.8(14) .
C13 C18 C19 C20 104.6(13) .
C17 C18 C19 C20 -74.3(15) .
C15 C14 C22 C24 -35.5(16) .
C13 C14 C22 C24 149.1(12) .
C15 C14 C22 C23 88.7(14) .
C13 C14 C22 C23 -86.7(13) .
O9 C25 C26 C27 -178.8(17) .
C30 C25 C26 C27 -2(3) .
O9 C25 C26 C34 -5(3) .
C30 C25 C26 C34 171.9(18) .
C25 C26 C27 C28 1(3) .
C34 C26 C27 C28 -173(2) .
C26 C27 C28 C29 -1(4) .
C26 C27 C28 Br3 -178.3(18) .
C27 C28 C29 C30 3(4) .
Br3 C28 C29 C30 180.0(17) .
C28 C29 C30 C25 -4(3) .
C28 C29 C30 C31 171(2) .
O9 C25 C30 C29 -179.5(17) .
C26 C25 C30 C29 4(3) .
O9 C25 C30 C31 6(3) .
C26 C25 C30 C31 -171.2(19) .
C29 C30 C31 C32 52(3) .
C25 C30 C31 C32 -133.2(19) .
C29 C30 C31 C33 -74(3) .
C25 C30 C31 C33 100.8(19) .
C27 C26 C34 C35 -52(2) .
C25 C26 C34 C35 134.7(18) .
C27 C26 C34 C36 79(3) .
C25 C26 C34 C36 -95(2) .
C42 C37 C38 C39 0.1(19) .
O13 C37 C38 C39 173.8(11) .
C42 C37 C38 C46 -178.3(15) .
O13 C37 C38 C46 -5(2) .
C37 C38 C39 C40 2(2) .
C46 C38 C39 C40 -179.4(17) .
C38 C39 C40 C41 -2(2) .
C38 C39 C40 Br4 -177.6(11) .
C39 C40 C41 C42 0(2) .
Br4 C40 C41 C42 175.2(10) .
C38 C37 C42 C41 -2.5(18) .
O13 C37 C42 C41 -176.0(10) .
C38 C37 C42 C43 177.6(13) .
O13 C37 C42 C43 4.0(18) .
C40 C41 C42 C37 2.6(19) .
C40 C41 C42 C43 -177.4(13) .
C37 C42 C43 C45 -112.1(16) .
C41 C42 C43 C45 68(2) .
C37 C42 C43 C44 124.2(14) .
C41 C42 C43 C44 -55.8(17) .
C39 C38 C46 C48 4(3) .
C37 C38 C46 C48 -178(2) .
C39 C38 C46 C47 -103(2) .
C37 C38 C46 C47 75.3(18) .
O18 C49 C50 C51 -178.6(10) .
N1 C49 C50 C51 0.7(16) .
C49 C50 C51 C52 1.2(18) .
C50 C51 C52 C053 -2.3(19) .
C51 C52 C053 N1 1.4(19) .
O19 C54 C55 C56 178.2(18) .
N2 C54 C55 C56 1(3) .
C54 C55 C56 C57 0(4) .
C55 C56 C57 C58 -1(4) .
C56 C57 C58 N2 1(3) .
O18 C49 N1 C053 177.8(10) .
C50 C49 N1 C053 -1.5(16) .
C52 C053 N1 C49 0.5(18) .
O19 C54 N2 C58 -178.6(12) .
C55 C54 N2 C58 -1(2) .
C57 C58 N2 C54 0(2) .
C2 C1 O1 P1 90.3(9) .
C6 C1 O1 P1 -95.5(8) .
C18 C13 O5 P2 91.9(10) .
C14 C13 O5 P2 -95.0(10) .
C30 C25 O9 P3 91.1(16) .
C26 C25 O9 P3 -91.8(16) .
C42 C37 O13 P4 -77.2(14) .
C38 C37 O13 P4 109.0(12) .
N1 C49 O18 Zn1 158.1(7) .
C50 C49 O18 Zn1 -22.7(14) .
N2 C54 O19 Zn2 178.8(7) .
C55 C54 O19 Zn2 1.4(19) .
Zn1 O2 P1 O3 45.0(11) .
Zn1 O2 P1 O4 -84.8(10) .
Zn1 O2 P1 O1 163.0(9) .
Zn2 O3 P1 O2 -51.4(8) .
Zn2 O3 P1 O4 78.4(8) .
Zn2 O3 P1 O1 -168.8(7) .
Zn3 O4 P1 O2 127.0(6) .
Zn3 O4 P1 O3 -3.9(8) .
Zn3 O4 P1 O1 -119.0(7) .
C1 O1 P1 O2 -25.2(7) .
C1 O1 P1 O3 97.5(7) .
C1 O1 P1 O4 -143.6(6) .
Zn4 O8 P2 O6 -71.1(9) .
Zn4 O8 P2 O7 58.9(10) .
Zn4 O8 P2 O5 171.7(8) .
Zn1 O6 P2 O8 39.6(7) .
Zn1 O6 P2 O7 -90.7(6) .
Zn1 O6 P2 O5 157.7(5) .
Zn2 O7 P2 O8 -46.5(8) .
Zn2 O7 P2 O6 82.6(7) .
Zn2 O7 P2 O5 -162.9(6) .
C13 O5 P2 O8 60.3(9) .
C13 O5 P2 O6 -60.0(9) .
C13 O5 P2 O7 -179.2(8) .
Zn1 O10 P3 O12 102.7(7) 9_666
Zn1 O10 P3 O11 -27.3(8) .
Zn1 O10 P3 O9 -138.3(6) .
Zn4 O11 P3 O12 177.5(5) 9_666
Zn4 O11 P3 O10 -53.5(7) .
Zn4 O11 P3 O9 62.0(7) .
C25 O9 P3 O12 53.7(11) 9_666
C25 O9 P3 O10 -68.0(10) .
C25 O9 P3 O11 173.7(9) .
Zn4 O16 P4 O14 -1.0(14) .
Zn4 O16 P4 O15 128.3(12) .
Zn4 O16 P4 O13 -117.5(12) .
Zn2 O14 P4 O16 46.2(8) .
Zn2 O14 P4 O15 -81.5(7) .
Zn2 O14 P4 O13 161.4(6) .
Zn3 O15 P4 O16 -23.8(7) .
Zn3 O15 P4 O14 106.1(6) .
Zn3 O15 P4 O13 -136.7(5) .
C37 O13 P4 O16 132.5(10) .
C37 O13 P4 O14 10.7(12) .
C37 O13 P4 O15 -110.8(11) .
P2 O8 Zn4 O16 -58.7(10) .
P2 O8 Zn4 O11 63.3(9) .
P2 O8 Zn4 N3 175.2(9) .
P4 O16 Zn4 O8 7.9(14) .
P4 O16 Zn4 O11 -123.0(12) .
P4 O16 Zn4 N3 129.6(12) .

loop_
_platon_squeeze_void_nr
_platon_squeeze_void_average_x
_platon_squeeze_void_average_y
_platon_squeeze_void_average_z
_platon_squeeze_void_volume
_platon_squeeze_void_count_electrons
_platon_squeeze_void_content
1 0.000 0.250 0.125 231 35 ' '
2 0.000 0.250 0.625 517 80 ' '
3 0.000 0.750 0.875 231 35 ' '
4 0.000 0.750 0.375 517 80 ' '
5 0.019 0.480 0.399 16 2 ' '
6 0.019 0.980 0.601 16 2 ' '
7 0.230 0.231 0.851 16 2 ' '
8 0.230 0.731 0.149 16 2 ' '
9 0.270 0.269 0.649 16 2 ' '
10 0.270 0.769 0.351 16 2 ' '
11 0.500 0.250 0.875 517 80 ' '
12 0.500 0.750 0.125 517 80 ' '
13 0.500 0.250 0.375 231 35 ' '
14 0.500 0.750 0.625 231 35 ' '
15 0.481 0.020 0.101 16 2 ' '
16 0.481 0.520 0.899 16 2 ' '
17 0.519 0.480 0.101 16 2 ' '
18 0.519 0.980 0.899 16 2 ' '
19 0.730 0.231 0.649 16 2 ' '
20 0.730 0.731 0.351 16 2 ' '
21 0.770 0.269 0.851 16 2 ' '
22 0.770 0.769 0.149 16 2 ' '
23 0.981 0.020 0.399 16 2 ' '
24 0.981 0.520 0.601 16 2 ' '
